data_4515663
loop_
_publ_author_name
'Zhu, Cheng-Liang'
'Wang, Cheng'
'Qin, Qi-Xue'
'Yruegas, Sam'
'Martin, Caleb D.'
'Xu, Hao'

_publ_section_title
;
 Iron(II)-Catalyzed Azidotrifluoromethylation of Olefins and
 N-Heterocycles for Expedient Vicinal Trifluoromethyl Amine Synthesis.
;
_journal_issue 6
_journal_name_full 'ACS catalysis'
_journal_page_first 5032
_journal_page_last 5037
_journal_paper_doi 10.1021/acscatal.8b01253
_journal_volume 8
_journal_year 2018
_chemical_formula_moiety 'C19 H25 F3 N2 O4'
_chemical_formula_sum 'C19 H25 F3 N2 O4'
_chemical_formula_weight 402.41
_space_group_crystal_system monoclinic
_space_group_IT_number 14
_space_group_name_Hall '-P 2ybc'
_space_group_name_H-M_alt 'P 1 21/c 1'
_atom_sites_solution_hydrogens mixed
_atom_sites_solution_primary direct
_audit_creation_date 2016-11-28
_audit_creation_method
;
Olex2 1.2-alpha
(compiled 2016.11.07 svn.r3352 for OlexSys, GUI svn.r5261)
;
_cell_angle_alpha 90
_cell_angle_beta 95.4351(15)
_cell_angle_gamma 90
_cell_formula_units_Z 4
_cell_length_a 14.9198(3)
_cell_length_b 13.8571(3)
_cell_length_c 9.9498(2)
_cell_measurement_reflns_used 2191
_cell_measurement_temperature 173(2)
_cell_measurement_theta_max 71.75
_cell_measurement_theta_min 2.98
_cell_volume 2047.82(7)
_computing_cell_refinement 'SAINT v8.34A (Bruker, 2013)'
_computing_data_collection 'COSMO (BRUKER, V1.61, 2009)'
_computing_data_reduction 'SAINT v8.34A (Bruker, 2013)'
_computing_molecular_graphics 'Olex2 (Dolomanov et al., 2009)'
_computing_publication_material 'Olex2 (Dolomanov et al., 2009)'
_computing_structure_refinement 'XL (Sheldrick, 2008)'
_computing_structure_solution 'ShelXS (Sheldrick, 2008)'
_diffrn_ambient_temperature 173(2)
_diffrn_detector_area_resol_mean 8.36
_diffrn_measured_fraction_theta_full 0.993
_diffrn_measured_fraction_theta_max 0.986
_diffrn_measurement_device_type 'Bruker APEX-II CCD'
_diffrn_measurement_method '\w and \f'
_diffrn_radiation_monochromator graphite
_diffrn_radiation_type CuK\a
_diffrn_radiation_wavelength 1.54178
_diffrn_reflns_av_R_equivalents 0.0821
_diffrn_reflns_av_unetI/netI 0.0651
_diffrn_reflns_Laue_measured_fraction_full 0.993
_diffrn_reflns_Laue_measured_fraction_max 0.986
_diffrn_reflns_limit_h_max 18
_diffrn_reflns_limit_h_min -16
_diffrn_reflns_limit_k_max 11
_diffrn_reflns_limit_k_min -16
_diffrn_reflns_limit_l_max 12
_diffrn_reflns_limit_l_min -12
_diffrn_reflns_number 14029
_diffrn_reflns_point_group_measured_fraction_full 0.993
_diffrn_reflns_point_group_measured_fraction_max 0.986
_diffrn_reflns_theta_full 67.679
_diffrn_reflns_theta_max 72.089
_diffrn_reflns_theta_min 2.975
_diffrn_source 'sealed tube'
_diffrn_standards_number 0
_exptl_absorpt_coefficient_mu 0.934
_exptl_absorpt_correction_T_max 0.7536
_exptl_absorpt_correction_T_min 0.6536
_exptl_absorpt_correction_type multi-scan
_exptl_absorpt_process_details
'SADABS-2012/1 (Bruker,2012) was used for absorption correction. wR2(int) was 0.0761 before and 0.0574 after correction. The Ratio of minimum to maximum transmission is 0.8673. The \l/2 correction factor is 0.0015.'
_exptl_crystal_colour colourless
_exptl_crystal_colour_primary colourless
_exptl_crystal_density_diffrn 1.305
_exptl_crystal_description Needle
_exptl_crystal_F_000 848
_exptl_crystal_recrystallization_method 'used as received'
_exptl_crystal_size_max 0.474
_exptl_crystal_size_mid 0.049
_exptl_crystal_size_min 0.049
_refine_diff_density_max 0.236
_refine_diff_density_min -0.230
_refine_diff_density_rms 0.045
_refine_ls_extinction_method none
_refine_ls_goodness_of_fit_ref 1.013
_refine_ls_hydrogen_treatment mixed
_refine_ls_matrix_type full
_refine_ls_number_parameters 263
_refine_ls_number_reflns 3976
_refine_ls_number_restraints 0
_refine_ls_restrained_S_all 1.013
_refine_ls_R_factor_all 0.0931
_refine_ls_R_factor_gt 0.0500
_refine_ls_shift/su_max 0.000
_refine_ls_shift/su_mean 0.000
_refine_ls_structure_factor_coef Fsqd
_refine_ls_weighting_details 'w=1/[\s^2^(Fo^2^)+(0.0551P)^2^] where P=(Fo^2^+2Fc^2^)/3'
_refine_ls_weighting_scheme calc
_refine_ls_wR_factor_gt 0.1118
_refine_ls_wR_factor_ref 0.1314
_reflns_Friedel_coverage 0.000
_reflns_number_gt 2507
_reflns_number_total 3976
_reflns_threshold_expression 'I > 2\s(I)'
_cod_data_source_file cs8b01253_si_004.cif
_cod_data_source_block hx1116d
_cod_database_code 4515663
_shelxl_version_number 2014/6
_shelx_space_group_comment
;
The symmetry employed for this shelxl refinement is uniquely defined
by the following loop, which should always be used as a source of
symmetry information in preference to the above space-group names.
They are only intended as comments.
;
_shelx_estimated_absorpt_t_max 0.956
_shelx_estimated_absorpt_t_min 0.666
_olex2_refinement_description
;
1. Fixed Uiso
 At 1.2 times of:
  All C(H) groups
 At 1.5 times of:
  All C(H,H,H) groups
2.a Ternary CH refined with riding coordinates:
 C1(H1), C2(H2A)
2.b Aromatic/amide H refined with riding coordinates:
 C4(H4), C5(H5), C6(H6), C7(H7)
2.c Idealised Me refined as rotating group:
 C12(H12A,H12B,H12C), C13(H13A,H13B,H13C), C14(H14A,H14B,H14C), C17(H17A,H17B,
 H17C), C18(H18A,H18B,H18C), C19(H19A,H19B,H19C)
;
_olex2_diffrn_ambient_temperature_device 'Oxford Cryosystems'
_olex2_exptl_crystal_mounting_method 'The crystal was mounted on a nylon loop with paratone oil'
_olex2_submission_original_sample_id CZ-3
_olex2_submission_special_instructions 'No special instructions were received'

loop_
_space_group_symop_operation_xyz
'x, y, z'
'-x, y+1/2, -z+1/2'
'-x, -y, -z'
'x, -y-1/2, z-1/2'

loop_
_atom_site_label
_atom_site_type_symbol
_atom_site_fract_x
_atom_site_fract_y
_atom_site_fract_z
_atom_site_U_iso_or_equiv
_atom_site_adp_type
_atom_site_occupancy
_atom_site_site_symmetry_order
_atom_site_calc_flag
_atom_site_refinement_flags_posn
F1 F 0.91036(12) 0.53259(13) 0.85451(16) 0.0535(5) Uani 1 1 d .
F2 F 0.78656(15) 0.54605(15) 0.94591(16) 0.0670(6) Uani 1 1 d .
F3 F 0.80674(14) 0.42646(12) 0.81596(18) 0.0579(5) Uani 1 1 d .
O1 O 0.82402(11) 0.46318(13) 0.40374(16) 0.0344(4) Uani 1 1 d .
O2 O 0.70930(12) 0.44087(14) 0.53592(18) 0.0400(4) Uani 1 1 d .
O3 O 0.59635(12) 0.81857(14) 0.73891(18) 0.0389(4) Uani 1 1 d .
O4 O 0.67745(13) 0.73499(15) 0.90631(17) 0.0434(5) Uani 1 1 d .
N1 N 0.82127(13) 0.54933(15) 0.59254(19) 0.0297(4) Uani 1 1 d .
N2 N 0.72503(14) 0.75143(16) 0.69852(19) 0.0317(5) Uani 1 1 d .
C1 C 0.78007(17) 0.57972(18) 0.7137(2) 0.0311(5) Uani 1 1 d .
H1 H 0.7134 0.5697 0.7011 0.037 Uiso 1 1 calc R
C2 C 0.80216(15) 0.68896(18) 0.7307(2) 0.0292(5) Uani 1 1 d .
H2A H 0.8286 0.7017 0.8252 0.035 Uiso 1 1 calc R
C3 C 0.87285(15) 0.70371(17) 0.6347(2) 0.0270(5) Uani 1 1 d .
C4 C 0.92481(16) 0.78459(18) 0.6177(2) 0.0310(5) Uani 1 1 d .
H4 H 0.9170 0.8414 0.6688 0.037 Uiso 1 1 calc R
C5 C 0.98855(17) 0.78151(19) 0.5251(2) 0.0332(6) Uani 1 1 d .
H5 H 1.0247 0.8366 0.5124 0.040 Uiso 1 1 calc R
C6 C 0.99972(16) 0.69849(19) 0.4511(2) 0.0321(5) Uani 1 1 d .
H6 H 1.0445 0.6970 0.3893 0.039 Uiso 1 1 calc R
C7 C 0.94647(15) 0.61688(19) 0.4655(2) 0.0295(5) Uani 1 1 d .
H7 H 0.9538 0.5602 0.4139 0.035 Uiso 1 1 calc R
C8 C 0.88293(16) 0.62151(17) 0.5573(2) 0.0275(5) Uani 1 1 d .
C9 C 0.8212(2) 0.5208(2) 0.8329(3) 0.0433(7) Uani 1 1 d .
C10 C 0.77817(16) 0.47971(19) 0.5099(2) 0.0315(5) Uani 1 1 d .
C11 C 0.78622(17) 0.40111(19) 0.2902(2) 0.0340(6) Uani 1 1 d .
C12 C 0.7674(2) 0.3001(2) 0.3389(3) 0.0444(7) Uani 1 1 d .
H12A H 0.8203 0.2758 0.3944 0.067 Uiso 1 1 calc GR
H12B H 0.7539 0.2575 0.2610 0.067 Uiso 1 1 calc GR
H12C H 0.7157 0.3017 0.3929 0.067 Uiso 1 1 calc GR
C13 C 0.70365(18) 0.4505(2) 0.2210(3) 0.0411(6) Uani 1 1 d .
H13A H 0.6545 0.4479 0.2797 0.062 Uiso 1 1 calc GR
H13B H 0.6851 0.4176 0.1357 0.062 Uiso 1 1 calc GR
H13C H 0.7179 0.5180 0.2028 0.062 Uiso 1 1 calc GR
C14 C 0.86314(19) 0.3994(2) 0.2014(3) 0.0433(7) Uani 1 1 d .
H14A H 0.8769 0.4655 0.1747 0.065 Uiso 1 1 calc GR
H14B H 0.8459 0.3608 0.1205 0.065 Uiso 1 1 calc GR
H14C H 0.9164 0.3709 0.2513 0.065 Uiso 1 1 calc GR
C15 C 0.66602(16) 0.76602(19) 0.7919(2) 0.0315(5) Uani 1 1 d .
C16 C 0.51559(18) 0.8303(2) 0.8137(3) 0.0419(7) Uani 1 1 d .
C17 C 0.4738(2) 0.7325(3) 0.8312(4) 0.0626(9) Uani 1 1 d .
H17A H 0.4618 0.7014 0.7428 0.094 Uiso 1 1 calc GR
H17B H 0.4172 0.7401 0.8725 0.094 Uiso 1 1 calc GR
H17C H 0.5152 0.6924 0.8895 0.094 Uiso 1 1 calc GR
C18 C 0.5383(2) 0.8806(3) 0.9484(3) 0.0568(9) Uani 1 1 d .
H18A H 0.5731 0.8368 1.0106 0.085 Uiso 1 1 calc GR
H18B H 0.4825 0.8988 0.9865 0.085 Uiso 1 1 calc GR
H18C H 0.5739 0.9386 0.9348 0.085 Uiso 1 1 calc GR
C19 C 0.4556(2) 0.8934(3) 0.7184(4) 0.0719(11) Uani 1 1 d .
H19A H 0.4856 0.9552 0.7060 0.108 Uiso 1 1 calc GR
H19B H 0.3984 0.9047 0.7567 0.108 Uiso 1 1 calc GR
H19C H 0.4441 0.8609 0.6310 0.108 Uiso 1 1 calc GR
H2 H 0.705(2) 0.762(2) 0.614(3) 0.055(9) Uiso 1 1 d .

loop_
_atom_site_aniso_label
_atom_site_aniso_U_11
_atom_site_aniso_U_22
_atom_site_aniso_U_33
_atom_site_aniso_U_23
_atom_site_aniso_U_13
_atom_site_aniso_U_12
F1 0.0551(11) 0.0503(11) 0.0512(9) 0.0091(8) -0.0159(8) -0.0001(8)
F2 0.1083(16) 0.0636(13) 0.0320(8) 0.0137(8) 0.0221(9) 0.0087(11)
F3 0.0872(14) 0.0303(10) 0.0542(10) 0.0116(7) -0.0028(9) -0.0102(9)
O1 0.0318(9) 0.0362(10) 0.0356(8) -0.0096(7) 0.0052(7) -0.0068(8)
O2 0.0359(10) 0.0428(11) 0.0422(9) -0.0052(8) 0.0083(8) -0.0107(8)
O3 0.0321(10) 0.0464(12) 0.0392(9) -0.0008(8) 0.0083(7) 0.0054(8)
O4 0.0393(10) 0.0654(14) 0.0261(8) -0.0011(8) 0.0061(7) 0.0052(9)
N1 0.0304(10) 0.0317(12) 0.0276(9) -0.0004(8) 0.0056(8) -0.0053(9)
N2 0.0320(11) 0.0394(13) 0.0239(10) 0.0014(8) 0.0037(8) 0.0064(9)
C1 0.0310(13) 0.0351(15) 0.0277(11) 0.0008(10) 0.0055(9) -0.0041(10)
C2 0.0292(13) 0.0337(14) 0.0244(10) -0.0021(9) 0.0005(9) 0.0002(10)
C3 0.0258(12) 0.0302(14) 0.0246(10) 0.0024(9) -0.0003(9) 0.0032(10)
C4 0.0341(13) 0.0271(13) 0.0306(11) 0.0002(9) -0.0037(10) 0.0002(10)
C5 0.0313(13) 0.0351(15) 0.0322(12) 0.0062(10) -0.0018(10) -0.0057(10)
C6 0.0242(12) 0.0419(15) 0.0298(11) 0.0057(10) 0.0008(9) -0.0017(10)
C7 0.0256(12) 0.0323(14) 0.0300(11) 0.0007(10) -0.0003(9) 0.0019(9)
C8 0.0280(12) 0.0270(13) 0.0263(10) 0.0044(9) -0.0035(9) -0.0004(10)
C9 0.0614(19) 0.0326(16) 0.0363(13) 0.0054(11) 0.0062(12) -0.0029(13)
C10 0.0327(13) 0.0295(14) 0.0320(11) 0.0005(10) 0.0017(10) 0.0006(10)
C11 0.0355(14) 0.0334(14) 0.0322(12) -0.0085(10) -0.0016(10) 0.0002(11)
C12 0.0473(16) 0.0313(16) 0.0525(16) -0.0043(12) -0.0061(13) -0.0004(12)
C13 0.0398(15) 0.0379(16) 0.0444(14) -0.0015(12) -0.0018(11) 0.0051(12)
C14 0.0451(16) 0.0458(17) 0.0391(13) -0.0140(12) 0.0040(12) 0.0037(13)
C15 0.0283(12) 0.0342(14) 0.0321(12) -0.0068(10) 0.0029(9) -0.0055(10)
C16 0.0298(14) 0.0497(18) 0.0471(14) -0.0063(13) 0.0092(11) 0.0024(12)
C17 0.0398(17) 0.067(2) 0.082(2) -0.0112(19) 0.0129(16) -0.0186(16)
C18 0.0436(18) 0.064(2) 0.0646(19) -0.0237(17) 0.0166(14) 0.0011(15)
C19 0.0453(19) 0.095(3) 0.077(2) 0.015(2) 0.0123(17) 0.031(2)

loop_
_atom_type_symbol
_atom_type_description
_atom_type_scat_dispersion_real
_atom_type_scat_dispersion_imag
_atom_type_scat_source
C C 0.0181 0.0091 'International Tables Vol C Tables 4.2.6.8 and 6.1.1.4'
H H 0.0000 0.0000 'International Tables Vol C Tables 4.2.6.8 and 6.1.1.4'
F F 0.0727 0.0534 'International Tables Vol C Tables 4.2.6.8 and 6.1.1.4'
N N 0.0311 0.0180 'International Tables Vol C Tables 4.2.6.8 and 6.1.1.4'
O O 0.0492 0.0322 'International Tables Vol C Tables 4.2.6.8 and 6.1.1.4'

loop_
_geom_angle_atom_site_label_1
_geom_angle_atom_site_label_2
_geom_angle_atom_site_label_3
_geom_angle
C10 O1 C11 121.01(19)
C15 O3 C16 120.0(2)
C8 N1 C1 109.37(19)
C10 N1 C1 118.8(2)
C10 N1 C8 128.1(2)
C2 N2 H2 120(2)
C15 N2 C2 119.4(2)
C15 N2 H2 117(2)
N1 C1 H1 110.3
N1 C1 C2 105.56(18)
N1 C1 C9 108.5(2)
C2 C1 H1 110.3
C9 C1 H1 110.3
C9 C1 C2 111.9(2)
N2 C2 C1 113.7(2)
N2 C2 H2A 109.6
N2 C2 C3 111.60(19)
C1 C2 H2A 109.6
C3 C2 C1 102.56(19)
C3 C2 H2A 109.6
C4 C3 C2 128.6(2)
C4 C3 C8 120.3(2)
C8 C3 C2 111.1(2)
C3 C4 H4 120.5
C3 C4 C5 119.0(2)
C5 C4 H4 120.5
C4 C5 H5 119.9
C6 C5 C4 120.3(2)
C6 C5 H5 119.9
C5 C6 H6 119.3
C5 C6 C7 121.3(2)
C7 C6 H6 119.3
C6 C7 H7 121.2
C8 C7 C6 117.6(2)
C8 C7 H7 121.2
C3 C8 N1 109.4(2)
C7 C8 N1 129.1(2)
C7 C8 C3 121.5(2)
F1 C9 C1 112.4(2)
F2 C9 F1 107.0(2)
F2 C9 F3 107.1(2)
F2 C9 C1 111.0(2)
F3 C9 F1 106.6(2)
F3 C9 C1 112.3(2)
O1 C10 N1 110.3(2)
O2 C10 O1 127.2(2)
O2 C10 N1 122.6(2)
O1 C11 C12 111.1(2)
O1 C11 C13 108.5(2)
O1 C11 C14 101.45(19)
C12 C11 C13 113.3(2)
C14 C11 C12 110.3(2)
C14 C11 C13 111.7(2)
C11 C12 H12A 109.5
C11 C12 H12B 109.5
C11 C12 H12C 109.5
H12A C12 H12B 109.5
H12A C12 H12C 109.5
H12B C12 H12C 109.5
C11 C13 H13A 109.5
C11 C13 H13B 109.5
C11 C13 H13C 109.5
H13A C13 H13B 109.5
H13A C13 H13C 109.5
H13B C13 H13C 109.5
C11 C14 H14A 109.5
C11 C14 H14B 109.5
C11 C14 H14C 109.5
H14A C14 H14B 109.5
H14A C14 H14C 109.5
H14B C14 H14C 109.5
O3 C15 N2 110.1(2)
O4 C15 O3 126.7(2)
O4 C15 N2 123.2(2)
O3 C16 C17 108.9(2)
O3 C16 C18 111.6(2)
O3 C16 C19 102.1(2)
C17 C16 C18 111.7(3)
C17 C16 C19 111.3(3)
C19 C16 C18 110.8(3)
C16 C17 H17A 109.5
C16 C17 H17B 109.5
C16 C17 H17C 109.5
H17A C17 H17B 109.5
H17A C17 H17C 109.5
H17B C17 H17C 109.5
C16 C18 H18A 109.5
C16 C18 H18B 109.5
C16 C18 H18C 109.5
H18A C18 H18B 109.5
H18A C18 H18C 109.5
H18B C18 H18C 109.5
C16 C19 H19A 109.5
C16 C19 H19B 109.5
C16 C19 H19C 109.5
H19A C19 H19B 109.5
H19A C19 H19C 109.5
H19B C19 H19C 109.5

loop_
_geom_bond_atom_site_label_1
_geom_bond_atom_site_label_2
_geom_bond_distance
F1 C9 1.338(3)
F2 C9 1.328(3)
F3 C9 1.333(3)
O1 C10 1.331(3)
O1 C11 1.488(3)
O2 C10 1.210(3)
O3 C15 1.336(3)
O3 C16 1.484(3)
O4 C15 1.214(3)
N1 C1 1.466(3)
N1 C8 1.425(3)
N1 C10 1.386(3)
N2 C2 1.451(3)
N2 C15 1.354(3)
N2 H2 0.88(3)
C1 H1 1.0000
C1 C2 1.555(3)
C1 C9 1.520(3)
C2 H2A 1.0000
C2 C3 1.503(3)
C3 C4 1.382(3)
C3 C8 1.391(3)
C4 H4 0.9500
C4 C5 1.386(4)
C5 H5 0.9500
C5 C6 1.385(4)
C6 H6 0.9500
C6 C7 1.397(3)
C7 H7 0.9500
C7 C8 1.379(3)
C11 C12 1.516(4)
C11 C13 1.517(3)
C11 C14 1.514(4)
C12 H12A 0.9800
C12 H12B 0.9800
C12 H12C 0.9800
C13 H13A 0.9800
C13 H13B 0.9800
C13 H13C 0.9800
C14 H14A 0.9800
C14 H14B 0.9800
C14 H14C 0.9800
C16 C17 1.508(4)
C16 C18 1.520(4)
C16 C19 1.518(4)
C17 H17A 0.9800
C17 H17B 0.9800
C17 H17C 0.9800
C18 H18A 0.9800
C18 H18B 0.9800
C18 H18C 0.9800
C19 H19A 0.9800
C19 H19B 0.9800
C19 H19C 0.9800

loop_
_geom_hbond_atom_site_label_D
_geom_hbond_atom_site_label_H
_geom_hbond_atom_site_label_A
_geom_hbond_distance_DH
_geom_hbond_distance_HA
_geom_hbond_distance_DA
_geom_hbond_angle_DHA
_geom_hbond_site_symmetry_A
N2 H2 O4 0.88(3) 2.07(3) 2.933(2) 168(3) 4_575

loop_
_geom_torsion_atom_site_label_1
_geom_torsion_atom_site_label_2
_geom_torsion_atom_site_label_3
_geom_torsion_atom_site_label_4
_geom_torsion
N1 C1 C2 N2 107.7(2)
N1 C1 C2 C3 -13.0(2)
N1 C1 C9 F1 59.7(3)
N1 C1 C9 F2 179.5(2)
N1 C1 C9 F3 -60.6(3)
N2 C2 C3 C4 65.8(3)
N2 C2 C3 C8 -114.4(2)
C1 N1 C8 C3 -10.0(3)
C1 N1 C8 C7 168.4(2)
C1 N1 C10 O1 178.5(2)
C1 N1 C10 O2 -2.3(4)
C1 C2 C3 C4 -172.2(2)
C1 C2 C3 C8 7.6(2)
C2 N2 C15 O3 -174.7(2)
C2 N2 C15 O4 5.6(4)
C2 C1 C9 F1 -56.3(3)
C2 C1 C9 F2 63.5(3)
C2 C1 C9 F3 -176.6(2)
C2 C3 C4 C5 178.1(2)
C2 C3 C8 N1 1.0(3)
C2 C3 C8 C7 -177.5(2)
C3 C4 C5 C6 0.0(3)
C4 C3 C8 N1 -179.2(2)
C4 C3 C8 C7 2.3(3)
C4 C5 C6 C7 1.3(4)
C5 C6 C7 C8 -0.7(3)
C6 C7 C8 N1 -179.2(2)
C6 C7 C8 C3 -1.0(3)
C8 N1 C1 C2 14.4(2)
C8 N1 C1 C9 -105.7(2)
C8 N1 C10 O1 23.0(3)
C8 N1 C10 O2 -157.8(2)
C8 C3 C4 C5 -1.7(3)
C9 C1 C2 N2 -134.5(2)
C9 C1 C2 C3 104.9(2)
C10 O1 C11 C12 -59.6(3)
C10 O1 C11 C13 65.5(3)
C10 O1 C11 C14 -176.8(2)
C10 N1 C1 C2 -145.4(2)
C10 N1 C1 C9 94.6(3)
C10 N1 C8 C3 147.4(2)
C10 N1 C8 C7 -34.3(4)
C11 O1 C10 O2 8.9(4)
C11 O1 C10 N1 -171.9(2)
C15 O3 C16 C17 -62.2(3)
C15 O3 C16 C18 61.7(3)
C15 O3 C16 C19 -179.9(3)
C15 N2 C2 C1 81.2(3)
C15 N2 C2 C3 -163.4(2)
C16 O3 C15 O4 -10.6(4)
C16 O3 C15 N2 169.7(2)
